data_7224778
loop_
_publ_author_name
'Malliakas, Christos D.'
'Leung, Kevin'
'Pupek, Krzysztof Z.'
'Shkrob, Ilya A.'
'Abraham, Daniel P.'

_publ_section_title
;
 Spontaneous aggregation of lithium ion coordination polymers in
 fluorinated electrolytes for high-voltage batteries.
;
_journal_issue 16
_journal_name_full 'Physical chemistry chemical physics : PCCP'
_journal_page_first 10846
_journal_page_last 10849
_journal_paper_doi 10.1039/c6cp01157h
_journal_volume 18
_journal_year 2016
_chemical_formula_moiety 'C9 H9 F3 Li O9, F6 P'
_chemical_formula_sum 'C9 H9 F9 Li O9 P'
_chemical_formula_weight 470.07
_chemical_name_systematic
;
 ?
;
_chemical_properties_physical Hygroscopic
_space_group_crystal_system trigonal
_space_group_IT_number 147
_space_group_name_Hall '-P 3'
_space_group_name_H-M_alt 'P -3'
_symmetry_space_group_name_Hall '-P 3'
_symmetry_space_group_name_H-M 'P -3'
_atom_sites_solution_hydrogens difmap
_audit_creation_method SHELXL-2013
_audit_update_record
;
2016-02-08 deposited with the CCDC.
2016-03-21 downloaded from the CCDC.
;
_cell_angle_alpha 90
_cell_angle_beta 90
_cell_angle_gamma 120
_cell_formula_units_Z 2
_cell_length_a 13.0094(6)
_cell_length_b 13.0094(6)
_cell_length_c 5.5129(3)
_cell_measurement_reflns_used 9754
_cell_measurement_temperature 100(2)
_cell_measurement_theta_max 82.125
_cell_measurement_theta_min 6.262
_cell_volume 808.03(7)
_computing_structure_refinement 'SHELXL-2013 (Sheldrick, 2013)'
_diffrn_ambient_temperature 100(2)
_diffrn_detector_area_resol_mean 8
_diffrn_measured_fraction_theta_full 1.000
_diffrn_measured_fraction_theta_max 0.998
_diffrn_measurement_device_type 'Bruker Kappa APEX CCD area detector'
_diffrn_measurement_method '\w and \f scans'
_diffrn_radiation_type MoK\a
_diffrn_radiation_wavelength 0.71073
_diffrn_reflns_av_R_equivalents 0.0465
_diffrn_reflns_av_unetI/netI 0.0189
_diffrn_reflns_Laue_measured_fraction_full 1.000
_diffrn_reflns_Laue_measured_fraction_max 0.998
_diffrn_reflns_limit_h_max 26
_diffrn_reflns_limit_h_min -26
_diffrn_reflns_limit_k_max 26
_diffrn_reflns_limit_k_min -26
_diffrn_reflns_limit_l_max 9
_diffrn_reflns_limit_l_min -11
_diffrn_reflns_number 106444
_diffrn_reflns_point_group_measured_fraction_full 1.000
_diffrn_reflns_point_group_measured_fraction_max 0.998
_diffrn_reflns_theta_full 25.242
_diffrn_reflns_theta_max 45.384
_diffrn_reflns_theta_min 1.808
_diffrn_source microsource
_exptl_absorpt_coefficient_mu 0.316
_exptl_absorpt_correction_T_max 0.7489
_exptl_absorpt_correction_T_min 0.6856
_exptl_absorpt_correction_type multi-scan
_exptl_absorpt_process_details SADABS
_exptl_crystal_colour Colorless
_exptl_crystal_density_diffrn 1.932
_exptl_crystal_description 'Colorless needle, extremely hygroscopic'
_exptl_crystal_F_000 468
_exptl_crystal_size_max 0.120
_exptl_crystal_size_mid 0.015
_exptl_crystal_size_min 0.015
_refine_diff_density_max 0.525
_refine_diff_density_min -0.473
_refine_diff_density_rms 0.068
_refine_ls_extinction_method none
_refine_ls_goodness_of_fit_ref 1.037
_refine_ls_hydrogen_treatment refall
_refine_ls_matrix_type full
_refine_ls_number_parameters 101
_refine_ls_number_reflns 4527
_refine_ls_number_restraints 0
_refine_ls_restrained_S_all 1.037
_refine_ls_R_factor_all 0.0506
_refine_ls_R_factor_gt 0.0363
_refine_ls_shift/su_max 0.001
_refine_ls_shift/su_mean 0.000
_refine_ls_structure_factor_coef Fsqd
_refine_ls_weighting_details 'w=1/[\s^2^(Fo^2^)+(0.0456P)^2^+0.1886P] where P=(Fo^2^+2Fc^2^)/3'
_refine_ls_weighting_scheme calc
_refine_ls_wR_factor_gt 0.0966
_refine_ls_wR_factor_ref 0.1033
_reflns_Friedel_coverage 0.000
_reflns_number_gt 3607
_reflns_number_total 4527
_reflns_threshold_expression 'I > 2\s(I)'
_cod_data_source_file c6cp01157h2.cif
_cod_data_source_block PF6_0m
_cod_depositor_comments 'Adding full bibliography for 7224778.cif.'
_cod_original_cell_volume 808.03(9)
_cod_database_code 7224778
_shelx_space_group_comment
;
The symmetry employed for this shelxl refinement is uniquely defined
by the following loop, which should always be used as a source of
symmetry information in preference to the above space-group names.
They are only intended as comments.
;
_shelx_estimated_absorpt_t_min 0.963
_shelx_estimated_absorpt_t_max 0.995
_shelxl_version_number 2013-4

loop_
_space_group_symop_operation_xyz
'x, y, z'
'-y, x-y, z'
'-x+y, -x, z'
'-x, -y, -z'
'y, -x+y, -z'
'x-y, x, -z'

loop_
_atom_site_label
_atom_site_type_symbol
_atom_site_fract_x
_atom_site_fract_y
_atom_site_fract_z
_atom_site_U_iso_or_equiv
_atom_site_adp_type
_atom_site_occupancy
_atom_site_site_symmetry_order
_atom_site_calc_flag
_atom_site_refinement_flags_posn
_atom_site_refinement_flags_adp
_atom_site_refinement_flags_occupancy
F3 F 0.39618(4) 0.38589(4) 0.59974(9) 0.02658(10) Uani 1 1 d . . .
O1 O 0.10135(4) 0.13194(4) 0.25245(8) 0.01648(7) Uani 1 1 d . . .
O2 O 0.21388(4) 0.30618(4) 0.43729(8) 0.01717(8) Uani 1 1 d . . .
O3 O 0.28147(4) 0.26079(4) 0.11033(9) 0.01915(8) Uani 1 1 d . . .
C1 C 0.19267(5) 0.22556(4) 0.26435(9) 0.01310(7) Uani 1 1 d . . .
C2 C 0.33283(5) 0.40030(5) 0.41734(11) 0.01715(9) Uani 1 1 d . . .
H2 H 0.3309(11) 0.4698(12) 0.449(2) 0.026(3) Uiso 1 1 d . . .
C3 C 0.37225(6) 0.38044(6) 0.17215(12) 0.02153(11) Uani 1 1 d . . .
H3A H 0.3723(12) 0.4292(12) 0.045(2) 0.030(3) Uiso 1 1 d . . .
H3B H 0.4444(11) 0.3771(11) 0.184(2) 0.023(3) Uiso 1 1 d . . .
Li1 Li 0.0000 0.0000 0.0000 0.0161(4) Uani 1 6 d S T P
Li2 Li 0.0000 0.0000 0.5000 0.0146(4) Uani 1 6 d S T P
P1 P 0.6667 0.3333 0.01468(5) 0.01624(5) Uani 1 3 d S T P
F1 F 0.56726(5) 0.33539(5) -0.15234(10) 0.02860(10) Uani 1 1 d . . .
F2 F 0.66783(6) 0.43399(6) 0.18303(11) 0.03744(14) Uani 1 1 d . . .

loop_
_atom_site_aniso_label
_atom_site_aniso_U_11
_atom_site_aniso_U_22
_atom_site_aniso_U_33
_atom_site_aniso_U_23
_atom_site_aniso_U_13
_atom_site_aniso_U_12
F3 0.0250(2) 0.0260(2) 0.02252(19) -0.00192(15) -0.00799(15) 0.00800(16)
O1 0.01566(15) 0.01282(14) 0.01404(15) 0.00074(11) -0.00097(12) 0.00193(12)
O2 0.01613(16) 0.01572(15) 0.01587(16) -0.00426(12) 0.00170(12) 0.00513(13)
O3 0.01879(17) 0.01460(16) 0.01609(17) -0.00257(12) 0.00556(13) 0.00236(13)
C1 0.01467(17) 0.01129(16) 0.01087(16) 0.00040(12) -0.00003(13) 0.00463(14)
C2 0.0179(2) 0.01262(18) 0.0155(2) -0.00176(14) -0.00054(15) 0.00361(15)
C3 0.0189(2) 0.0153(2) 0.0201(2) -0.00194(17) 0.00522(18) 0.00086(17)
Li1 0.0172(7) 0.0172(7) 0.0139(10) 0.000 0.000 0.0086(3)
Li2 0.0155(6) 0.0155(6) 0.0128(10) 0.000 0.000 0.0077(3)
P1 0.01717(7) 0.01717(7) 0.01438(10) 0.000 0.000 0.00859(4)
F1 0.0240(2) 0.0359(3) 0.0307(2) -0.00174(18) -0.00702(16) 0.01849(19)
F2 0.0510(4) 0.0364(3) 0.0304(3) -0.0148(2) -0.0029(2) 0.0260(3)

loop_
_atom_type_symbol
_atom_type_description
_atom_type_scat_dispersion_real
_atom_type_scat_dispersion_imag
_atom_type_scat_source
C C 0.0033 0.0016 'International Tables Vol C Tables 4.2.6.8 and 6.1.1.4'
H H 0.0000 0.0000 'International Tables Vol C Tables 4.2.6.8 and 6.1.1.4'
F F 0.0171 0.0103 'International Tables Vol C Tables 4.2.6.8 and 6.1.1.4'
Li Li -0.0003 0.0001 'International Tables Vol C Tables 4.2.6.8 and 6.1.1.4'
O O 0.0106 0.0060 'International Tables Vol C Tables 4.2.6.8 and 6.1.1.4'
P P 0.1023 0.0942 'International Tables Vol C Tables 4.2.6.8 and 6.1.1.4'

loop_
_geom_angle_atom_site_label_1
_geom_angle_atom_site_label_2
_geom_angle_atom_site_label_3
_geom_angle
_geom_angle_site_symmetry_1
_geom_angle_site_symmetry_3
C1 O1 Li2 134.39(4) . .
C1 O1 Li1 139.95(4) . .
Li2 O1 Li1 83.059(16) . .
C1 O2 C2 109.23(4) . .
C1 O3 C3 108.93(5) . .
O1 C1 O3 124.49(5) . .
O1 C1 O2 122.88(5) . .
O3 C1 O2 112.62(5) . .
F3 C2 O2 107.22(5) . .
F3 C2 C3 110.72(6) . .
O2 C2 C3 103.80(5) . .
O3 C3 C2 103.30(5) . .
O1 Li1 O1 180.0 . 4
O1 Li1 O1 99.590(18) . 6
O1 Li1 O1 80.410(18) 4 6
O1 Li1 O1 80.410(18) . 3
O1 Li1 O1 99.590(18) 4 3
O1 Li1 O1 180.00(2) 6 3
O1 Li1 O1 80.410(18) . 2
O1 Li1 O1 99.590(18) 4 2
O1 Li1 O1 99.590(18) 6 2
O1 Li1 O1 80.410(18) 3 2
O1 Li1 O1 99.590(18) . 5
O1 Li1 O1 80.410(18) 4 5
O1 Li1 O1 80.410(18) 6 5
O1 Li1 O1 99.590(18) 3 5
O1 Li1 O1 180.000(19) 2 5
O1 Li1 Li2 131.808(12) . 1_554
O1 Li1 Li2 48.192(12) 4 1_554
O1 Li1 Li2 48.193(12) 6 1_554
O1 Li1 Li2 131.807(12) 3 1_554
O1 Li1 Li2 131.807(12) 2 1_554
O1 Li1 Li2 48.193(12) 5 1_554
O1 Li1 Li2 48.192(12) . .
O1 Li1 Li2 131.807(12) 4 .
O1 Li1 Li2 131.807(12) 6 .
O1 Li1 Li2 48.193(12) 3 .
O1 Li1 Li2 48.193(12) 2 .
O1 Li1 Li2 131.807(12) 5 .
Li2 Li1 Li2 180.0 1_554 .
O1 Li2 O1 98.750(18) . 5_556
O1 Li2 O1 81.250(18) . 2
O1 Li2 O1 180.000(19) 5_556 2
O1 Li2 O1 98.750(18) . 6_556
O1 Li2 O1 81.250(18) 5_556 6_556
O1 Li2 O1 98.750(18) 2 6_556
O1 Li2 O1 81.250(18) . 3
O1 Li2 O1 98.750(18) 5_556 3
O1 Li2 O1 81.250(18) 2 3
O1 Li2 O1 180.0 6_556 3
O1 Li2 O1 180.0 . 4_556
O1 Li2 O1 81.250(18) 5_556 4_556
O1 Li2 O1 98.750(18) 2 4_556
O1 Li2 O1 81.250(18) 6_556 4_556
O1 Li2 O1 98.750(18) 3 4_556
O1 Li2 Li1 131.251(12) . 1_556
O1 Li2 Li1 48.750(12) 5_556 1_556
O1 Li2 Li1 131.250(12) 2 1_556
O1 Li2 Li1 48.750(12) 6_556 1_556
O1 Li2 Li1 131.250(12) 3 1_556
O1 Li2 Li1 48.750(12) 4_556 1_556
O1 Li2 Li1 48.749(12) . .
O1 Li2 Li1 131.250(12) 5_556 .
O1 Li2 Li1 48.750(12) 2 .
O1 Li2 Li1 131.250(12) 6_556 .
O1 Li2 Li1 48.750(12) 3 .
O1 Li2 Li1 131.250(12) 4_556 .
Li1 Li2 Li1 180.0 1_556 .
F1 P1 F1 90.14(3) 3_665 .
F1 P1 F1 90.14(3) 3_665 2_655
F1 P1 F1 90.14(3) . 2_655
F1 P1 F2 179.52(3) 3_665 2_655
F1 P1 F2 90.34(3) . 2_655
F1 P1 F2 89.83(3) 2_655 2_655
F1 P1 F2 90.34(3) 3_665 .
F1 P1 F2 89.83(3) . .
F1 P1 F2 179.52(4) 2_655 .
F2 P1 F2 89.69(4) 2_655 .
F1 P1 F2 89.83(3) 3_665 3_665
F1 P1 F2 179.52(3) . 3_665
F1 P1 F2 90.34(3) 2_655 3_665
F2 P1 F2 89.69(4) 2_655 3_665
F2 P1 F2 89.69(4) . 3_665

loop_
_geom_bond_atom_site_label_1
_geom_bond_atom_site_label_2
_geom_bond_distance
_geom_bond_site_symmetry_2
F3 C2 1.3710(8) .
O1 C1 1.2050(7) .
O1 Li2 2.0698(4) .
O1 Li1 2.0877(4) .
O2 C1 1.3400(7) .
O2 C2 1.4183(7) .
O3 C1 1.3177(7) .
O3 C3 1.4476(8) .
C2 C3 1.5130(9) .
Li1 O1 2.0877(4) 4
Li1 O1 2.0877(4) 6
Li1 O1 2.0877(4) 3
Li1 O1 2.0877(4) 2
Li1 O1 2.0877(4) 5
Li1 Li2 2.75645(15) 1_554
Li1 Li2 2.75645(15) .
Li2 O1 2.0698(4) 5_556
Li2 O1 2.0698(4) 2
Li2 O1 2.0698(4) 6_556
Li2 O1 2.0698(4) 3
Li2 O1 2.0698(4) 4_556
Li2 Li1 2.75645(15) 1_556
P1 F1 1.5986(5) 3_665
P1 F1 1.5986(5) .
P1 F1 1.5987(5) 2_655
P1 F2 1.5990(5) 2_655
P1 F2 1.5990(5) .
P1 F2 1.5990(5) 3_665
